data_7709948
loop_
_publ_author_name
'Schulz, Ji\<r\'i'
'C\'isa\<rov\'a, Ivana'
'Gyepes, R\'obert'
'\<St\<epni\<cka, Petr'

_publ_section_title
;
 Metallation of a gold(I) metalloligand with P,C-bridging
 phosphinoferrocenyl groups enables the construction of defined
 multimetallic arrays.
;
_journal_name_full 'Dalton transactions (Cambridge, England : 2003)'
_journal_paper_doi 10.1039/d2dt00850e
_journal_year 2022
_chemical_formula_moiety 'C48 H42 Au2 Cu2 Fe2 N2 P2, 2(B F4), 1.5(C H2 Cl2)'
_chemical_formula_sum 'C49.5 H45 Au2 B2 Cl3 Cu2 F8 Fe2 N2 P2'
_chemical_formula_weight 1642.50
_space_group_crystal_system monoclinic
_space_group_IT_number 15
_space_group_name_Hall '-C 2yc'
_space_group_name_H-M_alt 'C 1 2/c 1'
_atom_sites_solution_hydrogens geom
_atom_sites_solution_primary direct
_atom_sites_solution_secondary difmap
_audit_creation_method SHELXL-2017/1
_audit_update_record
;
2021-11-27 deposited with the CCDC.	2022-03-25 downloaded from the CCDC.
;
_cell_angle_alpha 90
_cell_angle_beta 102.1740(10)
_cell_angle_gamma 90
_cell_formula_units_Z 4
_cell_length_a 20.4517(8)
_cell_length_b 17.3088(6)
_cell_length_c 15.9032(6)
_cell_measurement_reflns_used 9989
_cell_measurement_temperature 230(2)
_cell_measurement_theta_max 27.50
_cell_measurement_theta_min 2.69
_cell_volume 5503.0(4)
_computing_cell_refinement 'SAINT V8.40A (Bruker Nano, Inc., 2019)'
_computing_data_collection 'Bruker Instrument Service vV6.2.12'
_computing_data_reduction 'SAINT V8.40A (Bruker Nano, Inc., 2019)'
_computing_molecular_graphics 'PLATON (Spek, 2017)'
_computing_publication_material 'PLATON (Spek, 2017)'
_computing_structure_refinement 'SHELXL-2017/1 (Sheldrick, 2017)'
_computing_structure_solution 'SHELXT 2014/5 (Sheldrick, 2014)'
_diffrn_ambient_temperature 230(2)
_diffrn_measured_fraction_theta_full 0.999
_diffrn_measured_fraction_theta_max 0.999
_diffrn_measurement_device_type 'Bruker D8 VENTURE Kappa Duo with PHOTON III'
_diffrn_measurement_method '\f and \w scans'
_diffrn_radiation_monochromator 'Quazar Mo multilayer optic'
_diffrn_radiation_source 'I\mS micro-focus sealed tube'
_diffrn_radiation_type MoK\a
_diffrn_radiation_wavelength 0.71073
_diffrn_reflns_av_R_equivalents 0.0230
_diffrn_reflns_av_unetI/netI 0.0120
_diffrn_reflns_Laue_measured_fraction_full 0.999
_diffrn_reflns_Laue_measured_fraction_max 0.999
_diffrn_reflns_limit_h_max 26
_diffrn_reflns_limit_h_min -26
_diffrn_reflns_limit_k_max 22
_diffrn_reflns_limit_k_min -22
_diffrn_reflns_limit_l_max 20
_diffrn_reflns_limit_l_min -20
_diffrn_reflns_number 57601
_diffrn_reflns_point_group_measured_fraction_full 0.999
_diffrn_reflns_point_group_measured_fraction_max 0.999
_diffrn_reflns_theta_full 25.242
_diffrn_reflns_theta_max 27.498
_diffrn_reflns_theta_min 2.037
_exptl_absorpt_coefficient_mu 6.851
_exptl_absorpt_correction_T_max 0.51
_exptl_absorpt_correction_T_min 0.44
_exptl_absorpt_correction_type multi-scan
_exptl_absorpt_process_details 'SADABS-2016/2 - Bruker AXS'
_exptl_crystal_colour orange
_exptl_crystal_density_diffrn 1.982
_exptl_crystal_description prism
_exptl_crystal_F_000 3148
_exptl_crystal_size_max 0.15
_exptl_crystal_size_mid 0.13
_exptl_crystal_size_min 0.12
_refine_diff_density_max 0.682
_refine_diff_density_min -0.716
_refine_diff_density_rms 0.078
_refine_ls_extinction_method none
_refine_ls_goodness_of_fit_ref 1.026
_refine_ls_hydrogen_treatment constr
_refine_ls_matrix_type full
_refine_ls_number_parameters 348
_refine_ls_number_reflns 6322
_refine_ls_number_restraints 180
_refine_ls_restrained_S_all 1.124
_refine_ls_R_factor_all 0.0240
_refine_ls_R_factor_gt 0.0216
_refine_ls_shift/su_max 0.001
_refine_ls_shift/su_mean 0.000
_refine_ls_structure_factor_coef Fsqd
_refine_ls_weighting_details 'w=1/[\s^2^(Fo^2^)+(0.0290P)^2^+16.2420P] where P=(Fo^2^+2Fc^2^)/3'
_refine_ls_weighting_scheme calc
_refine_ls_wR_factor_gt 0.0565
_refine_ls_wR_factor_ref 0.0586
_reflns_Friedel_coverage 0.000
_reflns_number_gt 5908
_reflns_number_total 6322
_reflns_threshold_expression 'I > 2\s(I)'
_cod_data_source_file d2dt00850e3.cif
_cod_data_source_block js608_sq
_cod_original_sg_symbol_H-M 'C 2/c'
_cod_original_formula_sum 'C49.50 H45 Au2 B2 Cl3 Cu2 F8 Fe2 N2 P2'
_cod_database_code 7709948
_shelx_shelxl_version_number 2017/1
_shelx_space_group_comment
;
The symmetry employed for this shelxl refinement is uniquely defined
by the following loop, which should always be used as a source of
symmetry information in preference to the above space-group names.
They are only intended as comments.
;
_shelx_estimated_absorpt_t_min 0.426
_shelx_estimated_absorpt_t_max 0.494

loop_
_space_group_symop_operation_xyz
'x, y, z'
'-x, y, -z+1/2'
'x+1/2, y+1/2, z'
'-x+1/2, y+1/2, -z+1/2'
'-x, -y, -z'
'x, -y, z-1/2'
'-x+1/2, -y+1/2, -z'
'x+1/2, -y+1/2, z-1/2'

loop_
_atom_site_label
_atom_site_type_symbol
_atom_site_fract_x
_atom_site_fract_y
_atom_site_fract_z
_atom_site_U_iso_or_equiv
_atom_site_adp_type
_atom_site_occupancy
_atom_site_site_symmetry_order
_atom_site_calc_flag
_atom_site_refinement_flags_posn
_atom_site_refinement_flags_adp
_atom_site_refinement_flags_occupancy
_atom_site_disorder_assembly
_atom_site_disorder_group
Au1 Au 0.52566(2) 0.56172(2) 0.40164(2) 0.03852(5) Uani 1 1 d . . . . .
Cu1 Cu 0.41330(2) 0.53723(2) 0.44769(3) 0.04325(9) Uani 1 1 d . . . . .
Fe1 Fe 0.35996(2) 0.41997(3) 0.35854(3) 0.04287(10) Uani 1 1 d . . . . .
P1 P 0.38884(4) 0.35079(5) 0.56144(5) 0.04345(18) Uani 1 1 d . . . . .
C1 C 0.44914(14) 0.48143(17) 0.35609(18) 0.0360(6) Uani 1 1 d . U . . .
C2 C 0.45961(17) 0.39897(19) 0.3630(2) 0.0452(7) Uani 1 1 d . U . . .
H2 H 0.488616 0.373587 0.408346 0.054 Uiso 1 1 calc R U . . .
C3 C 0.4194(2) 0.3626(2) 0.2910(3) 0.0600(9) Uani 1 1 d . U . . .
H3 H 0.417746 0.309261 0.279784 0.072 Uiso 1 1 calc R U . . .
C4 C 0.3822(2) 0.4195(2) 0.2389(2) 0.0578(9) Uani 1 1 d . U . . .
H4 H 0.351188 0.410738 0.187077 0.069 Uiso 1 1 calc R U . . .
C5 C 0.39934(16) 0.4919(2) 0.2775(2) 0.0442(7) Uani 1 1 d . U . . .
H5 H 0.381287 0.539594 0.255712 0.053 Uiso 1 1 calc R U . . .
C6 C 0.33069(16) 0.3774(2) 0.4650(2) 0.0457(7) Uani 1 1 d . U . . .
C7 C 0.3046(2) 0.3309(2) 0.3911(2) 0.0583(9) Uani 1 1 d . U . . .
H7 H 0.312928 0.278072 0.384770 0.070 Uiso 1 1 calc R U . . .
C8 C 0.2635(2) 0.3796(3) 0.3286(3) 0.0658(10) Uani 1 1 d . U . . .
H8 H 0.240358 0.364306 0.273673 0.079 Uiso 1 1 calc R U . . .
C9 C 0.2640(2) 0.4535(3) 0.3635(3) 0.0633(10) Uani 1 1 d . U . . .
H9 H 0.240680 0.496337 0.335626 0.076 Uiso 1 1 calc R U . . .
C10 C 0.30474(17) 0.4542(2) 0.4472(2) 0.0519(8) Uani 1 1 d . U . . .
H10 H 0.313281 0.496976 0.484370 0.062 Uiso 1 1 calc R U . . .
C11 C 0.34114(17) 0.3394(2) 0.6448(2) 0.0482(7) Uani 1 1 d . U . . .
C12 C 0.3715(2) 0.3007(3) 0.7202(3) 0.0661(10) Uani 1 1 d . U . . .
H12 H 0.413634 0.277598 0.724418 0.079 Uiso 1 1 calc R U . . .
C13 C 0.3393(3) 0.2962(3) 0.7889(3) 0.0766(12) Uani 1 1 d . U . . .
H13 H 0.359554 0.270066 0.839586 0.092 Uiso 1 1 calc R U . . .
C14 C 0.2783(3) 0.3300(3) 0.7820(3) 0.0753(12) Uani 1 1 d . U . . .
H14 H 0.256562 0.326922 0.828428 0.090 Uiso 1 1 calc R U . . .
C15 C 0.2475(2) 0.3688(3) 0.7079(3) 0.0701(11) Uani 1 1 d . U . . .
H15 H 0.205377 0.391779 0.704176 0.084 Uiso 1 1 calc R U . . .
C16 C 0.27968(19) 0.3733(2) 0.6391(2) 0.0572(9) Uani 1 1 d . U . . .
H16 H 0.259249 0.399628 0.588631 0.069 Uiso 1 1 calc R U . . .
C17A C 0.4191(4) 0.2509(3) 0.5378(5) 0.0405(19) Uani 0.53(2) 1 d G U P A 1
C18A C 0.4820(3) 0.2387(3) 0.5201(6) 0.060(2) Uani 0.53(2) 1 d G U P A 1
H18A H 0.512492 0.279847 0.524088 0.072 Uiso 0.53(2) 1 calc R U P A 1
C19A C 0.4999(3) 0.1656(4) 0.4966(9) 0.083(3) Uani 0.53(2) 1 d G U P A 1
H19A H 0.542448 0.157310 0.484668 0.100 Uiso 0.53(2) 1 calc R U P A 1
C20A C 0.4549(4) 0.1047(3) 0.4908(8) 0.085(3) Uani 0.53(2) 1 d G U P A 1
H20A H 0.466939 0.055242 0.474884 0.102 Uiso 0.53(2) 1 calc R U P A 1
C21A C 0.3919(4) 0.1169(4) 0.5085(7) 0.072(3) Uani 0.53(2) 1 d G U P A 1
H21A H 0.361473 0.075710 0.504519 0.086 Uiso 0.53(2) 1 calc R U P A 1
C22A C 0.3741(4) 0.1900(4) 0.5320(5) 0.057(2) Uani 0.53(2) 1 d G U P A 1
H22A H 0.331515 0.198247 0.543939 0.069 Uiso 0.53(2) 1 calc R U P A 1
C17B C 0.4089(4) 0.2575(3) 0.5494(6) 0.048(2) Uani 0.47(2) 1 d G U P A 2
C18B C 0.4751(3) 0.2411(4) 0.5474(7) 0.055(2) Uani 0.47(2) 1 d G U P A 2
H18B H 0.506707 0.281203 0.552925 0.067 Uiso 0.47(2) 1 calc R U P A 2
C19B C 0.4947(3) 0.1653(4) 0.5373(9) 0.075(3) Uani 0.47(2) 1 d G U P A 2
H19B H 0.539417 0.154191 0.536010 0.091 Uiso 0.47(2) 1 calc R U P A 2
C20B C 0.4480(4) 0.1059(3) 0.5292(8) 0.068(3) Uani 0.47(2) 1 d G U P A 2
H20B H 0.461171 0.054670 0.522399 0.082 Uiso 0.47(2) 1 calc R U P A 2
C21B C 0.3818(3) 0.1223(4) 0.5312(6) 0.060(3) Uani 0.47(2) 1 d G U P A 2
H21B H 0.350216 0.082160 0.525703 0.072 Uiso 0.47(2) 1 calc R U P A 2
C22B C 0.3623(3) 0.1981(5) 0.5413(6) 0.055(2) Uani 0.47(2) 1 d G U P A 2
H22B H 0.317505 0.209172 0.542618 0.066 Uiso 0.47(2) 1 calc R U P A 2
N1 N 0.38549(16) 0.62096(19) 0.50767(19) 0.0554(7) Uani 1 1 d . . . B 2
C31 C 0.3674(2) 0.6714(3) 0.5409(3) 0.0656(10) Uani 1 1 d . U . B 2
C32 C 0.3437(4) 0.7362(3) 0.5849(4) 0.1065(19) Uani 1 1 d . U . B 2
H32A H 0.306256 0.719622 0.609125 0.160 Uiso 1 1 calc R U . B 2
H32B H 0.329364 0.777685 0.544094 0.160 Uiso 1 1 calc R U . B 2
H32C H 0.379515 0.754453 0.630543 0.160 Uiso 1 1 calc R U . B 2
B1 B 0.1924(4) 0.5901(6) 0.5630(5) 0.117(3) Uani 1 1 d . . . C 2
F1 F 0.2179(5) 0.6037(5) 0.4830(5) 0.246(4) Uani 1 1 d . . . C 2
F2 F 0.2410(4) 0.5503(4) 0.5933(5) 0.173(3) Uani 0.75 1 d . . P C 2
F3 F 0.1377(3) 0.5667(3) 0.5141(6) 0.210(3) Uani 1 1 d . . . C 2
F4 F 0.1838(3) 0.6600(2) 0.5903(3) 0.1430(17) Uani 1 1 d . . . C 2
F5 F 0.1714(10) 0.5346(8) 0.6258(10) 0.113(5) Uani 0.25 1 d . . P C 2

loop_
_atom_site_aniso_label
_atom_site_aniso_U_11
_atom_site_aniso_U_22
_atom_site_aniso_U_33
_atom_site_aniso_U_23
_atom_site_aniso_U_13
_atom_site_aniso_U_12
Au1 0.03745(7) 0.04188(7) 0.03686(7) 0.00000(4) 0.00927(5) -0.01018(4)
Cu1 0.04256(19) 0.0475(2) 0.0429(2) -0.00702(16) 0.01611(16) -0.00622(16)
Fe1 0.0419(2) 0.0509(2) 0.0344(2) 0.00058(18) 0.00499(17) -0.01611(19)
P1 0.0440(4) 0.0476(4) 0.0385(4) 0.0015(3) 0.0082(3) -0.0166(3)
C1 0.0356(12) 0.0395(13) 0.0344(12) -0.0012(10) 0.0107(10) -0.0065(10)
C2 0.0482(15) 0.0428(14) 0.0467(15) -0.0021(12) 0.0145(12) -0.0022(12)
C3 0.072(2) 0.0533(17) 0.0567(17) -0.0149(14) 0.0192(16) -0.0132(15)
C4 0.0639(19) 0.0695(19) 0.0396(15) -0.0076(14) 0.0100(14) -0.0176(16)
C5 0.0450(14) 0.0502(15) 0.0379(13) 0.0055(12) 0.0099(11) -0.0066(12)
C6 0.0420(14) 0.0523(15) 0.0436(14) 0.0043(12) 0.0104(12) -0.0144(12)
C7 0.0595(18) 0.0624(18) 0.0510(16) 0.0036(14) 0.0070(14) -0.0265(15)
C8 0.0564(18) 0.081(2) 0.0558(18) 0.0087(17) 0.0029(15) -0.0253(17)
C9 0.0448(16) 0.079(2) 0.0652(19) 0.0172(17) 0.0106(15) -0.0047(15)
C10 0.0415(15) 0.0621(17) 0.0549(17) 0.0077(14) 0.0167(13) -0.0074(13)
C11 0.0519(16) 0.0520(16) 0.0408(14) 0.0012(12) 0.0103(12) -0.0204(13)
C12 0.074(2) 0.068(2) 0.0571(18) 0.0104(16) 0.0161(16) -0.0111(17)
C13 0.091(2) 0.080(2) 0.0607(19) 0.0137(18) 0.0216(18) -0.0156(19)
C14 0.086(2) 0.083(2) 0.065(2) 0.0042(18) 0.0326(18) -0.0269(19)
C15 0.065(2) 0.080(2) 0.071(2) -0.0050(18) 0.0263(17) -0.0185(17)
C16 0.0565(17) 0.0652(18) 0.0510(16) -0.0025(14) 0.0138(14) -0.0188(15)
C17A 0.042(3) 0.040(3) 0.039(3) 0.002(2) 0.008(2) -0.001(2)
C18A 0.058(3) 0.062(3) 0.062(3) 0.007(2) 0.016(2) 0.007(2)
C19A 0.083(4) 0.083(4) 0.083(4) 0.004(3) 0.017(3) 0.015(3)
C20A 0.091(4) 0.078(4) 0.083(4) 0.002(3) 0.012(3) 0.012(3)
C21A 0.078(4) 0.062(3) 0.072(4) -0.004(3) 0.010(3) -0.001(3)
C22A 0.058(3) 0.051(3) 0.062(3) -0.005(2) 0.009(2) -0.001(2)
C17B 0.048(3) 0.050(3) 0.047(3) 0.000(2) 0.013(2) -0.001(2)
C18B 0.055(3) 0.056(3) 0.058(3) 0.005(2) 0.015(2) 0.001(2)
C19B 0.071(4) 0.077(4) 0.080(4) 0.003(3) 0.020(3) 0.009(3)
C20B 0.072(4) 0.063(4) 0.072(4) -0.001(3) 0.020(3) 0.007(3)
C21B 0.064(3) 0.056(3) 0.060(3) -0.001(2) 0.015(3) -0.002(2)
C22B 0.055(3) 0.052(3) 0.059(3) -0.005(2) 0.013(3) -0.004(2)
N1 0.0614(18) 0.0623(18) 0.0451(15) -0.0016(14) 0.0174(14) 0.0119(15)
C31 0.079(2) 0.068(2) 0.0500(17) 0.0024(16) 0.0153(16) 0.0243(17)
C32 0.144(4) 0.094(3) 0.083(3) -0.008(3) 0.028(3) 0.057(3)
B1 0.097(5) 0.154(7) 0.084(4) -0.049(5) -0.014(4) 0.070(5)
F1 0.329(11) 0.225(7) 0.208(7) -0.015(6) 0.109(7) 0.138(8)
F2 0.164(6) 0.176(6) 0.151(6) -0.007(5) -0.025(5) 0.111(5)
F3 0.147(5) 0.140(5) 0.317(10) -0.094(5) -0.011(6) 0.025(3)
F4 0.232(5) 0.088(2) 0.129(3) -0.037(2) 0.081(3) 0.011(3)
F5 0.172(16) 0.071(7) 0.093(9) 0.021(7) 0.022(10) 0.014(9)

loop_
_atom_type_symbol
_atom_type_description
_atom_type_scat_dispersion_real
_atom_type_scat_dispersion_imag
_atom_type_scat_source
C C 0.0033 0.0016 'International Tables Vol C Tables 4.2.6.8 and 6.1.1.4'
H H 0.0000 0.0000 'International Tables Vol C Tables 4.2.6.8 and 6.1.1.4'
Au Au -2.0133 8.8022 'International Tables Vol C Tables 4.2.6.8 and 6.1.1.4'
B B 0.0013 0.0007 'International Tables Vol C Tables 4.2.6.8 and 6.1.1.4'
Cl Cl 0.1484 0.1585 'International Tables Vol C Tables 4.2.6.8 and 6.1.1.4'
Cu Cu 0.3201 1.2651 'International Tables Vol C Tables 4.2.6.8 and 6.1.1.4'
F F 0.0171 0.0103 'International Tables Vol C Tables 4.2.6.8 and 6.1.1.4'
Fe Fe 0.3463 0.8444 'International Tables Vol C Tables 4.2.6.8 and 6.1.1.4'
N N 0.0061 0.0033 'International Tables Vol C Tables 4.2.6.8 and 6.1.1.4'
P P 0.1023 0.0942 'International Tables Vol C Tables 4.2.6.8 and 6.1.1.4'

loop_
_geom_angle_atom_site_label_1
_geom_angle_atom_site_label_2
_geom_angle_atom_site_label_3
_geom_angle
_geom_angle_site_symmetry_1
_geom_angle_site_symmetry_3
_geom_angle_publ_flag
C1 Au1 P1 174.62(8) . 5_666 ?
C1 Au1 Cu1 49.40(8) . . ?
P1 Au1 Cu1 135.21(2) 5_666 . ?
C1 Au1 Cu1 92.98(8) . 5_666 ?
P1 Au1 Cu1 90.35(2) 5_666 5_666 ?
Cu1 Au1 Cu1 85.707(13) . 5_666 ?
N1 Cu1 C1 158.40(13) . . ?
N1 Cu1 Fe1 138.04(10) . . ?
C1 Cu1 Fe1 53.20(8) . . ?
N1 Cu1 Au1 113.40(10) . . ?
C1 Cu1 Au1 52.63(8) . . ?
Fe1 Cu1 Au1 105.711(17) . . ?
C1 Cu1 Au1 98.68(8) . 5_666 ?
Fe1 Cu1 Au1 92.657(17) . 5_666 ?
Au1 Cu1 Au1 94.296(13) . 5_666 ?
C3 Fe1 C7 100.94(17) . . ?
C3 Fe1 C6 124.77(16) . . ?
C7 Fe1 C6 40.95(14) . . ?
C3 Fe1 C4 40.14(17) . . ?
C7 Fe1 C4 118.44(16) . . ?
C6 Fe1 C4 158.07(15) . . ?
C3 Fe1 C8 111.22(18) . . ?
C7 Fe1 C8 40.93(16) . . ?
C6 Fe1 C8 68.58(15) . . ?
C4 Fe1 C8 100.03(16) . . ?
C3 Fe1 C2 40.25(14) . . ?
C7 Fe1 C2 117.13(16) . . ?
C6 Fe1 C2 111.59(14) . . ?
C4 Fe1 C2 67.60(15) . . ?
C8 Fe1 C2 147.66(17) . . ?
C3 Fe1 C9 146.43(17) . . ?
C7 Fe1 C9 67.67(18) . . ?
C6 Fe1 C9 67.88(15) . . ?
C4 Fe1 C9 115.84(17) . . ?
C8 Fe1 C9 39.59(18) . . ?
C2 Fe1 C9 172.62(16) . . ?
C3 Fe1 C10 165.55(16) . . ?
C7 Fe1 C10 68.42(16) . . ?
C6 Fe1 C10 40.84(14) . . ?
C4 Fe1 C10 153.38(17) . . ?
C8 Fe1 C10 67.66(17) . . ?
C2 Fe1 C10 134.89(14) . . ?
C9 Fe1 C10 40.00(16) . . ?
C3 Fe1 C5 67.21(15) . . ?
C7 Fe1 C5 156.86(14) . . ?
C6 Fe1 C5 161.71(14) . . ?
C4 Fe1 C5 39.93(14) . . ?
C8 Fe1 C5 122.76(15) . . ?
C2 Fe1 C5 67.41(13) . . ?
C9 Fe1 C5 110.61(15) . . ?
C10 Fe1 C5 126.20(14) . . ?
C3 Fe1 C1 67.92(13) . . ?
C7 Fe1 C1 155.33(15) . . ?
C6 Fe1 C1 126.77(12) . . ?
C4 Fe1 C1 67.93(13) . . ?
C8 Fe1 C1 162.93(14) . . ?
C2 Fe1 C1 40.43(12) . . ?
C9 Fe1 C1 133.53(15) . . ?
C10 Fe1 C1 117.65(13) . . ?
C5 Fe1 C1 40.38(11) . . ?
C3 Fe1 Cu1 116.21(11) . . ?
C7 Fe1 Cu1 130.27(11) . . ?
C6 Fe1 Cu1 89.55(9) . . ?
C4 Fe1 Cu1 111.25(11) . . ?
C8 Fe1 Cu1 132.03(14) . . ?
C2 Fe1 Cu1 79.57(9) . . ?
C9 Fe1 Cu1 93.05(13) . . ?
C10 Fe1 Cu1 68.22(10) . . ?
C5 Fe1 Cu1 72.22(9) . . ?
C1 Fe1 Cu1 49.44(8) . . ?
C17B P1 C6 106.4(3) . . ?
C17B P1 C11 99.2(3) . . ?
C6 P1 C11 106.93(16) . . ?
C6 P1 C17A 104.5(2) . . ?
C11 P1 C17A 107.1(3) . . ?
C6 P1 Au1 112.45(11) . 5_666 ?
C11 P1 Au1 112.50(11) . 5_666 ?
C17A P1 Au1 112.9(2) . 5_666 ?
C2 C1 C5 104.8(3) . . ?
C2 C1 Cu1 119.4(2) . . ?
C5 C1 Cu1 105.5(2) . . ?
C2 C1 Au1 122.6(2) . . ?
C5 C1 Au1 123.4(2) . . ?
Cu1 C1 Au1 77.97(10) . . ?
C2 C1 Fe1 67.47(17) . . ?
C5 C1 Fe1 68.11(16) . . ?
Cu1 C1 Fe1 77.36(10) . . ?
Au1 C1 Fe1 154.94(15) . . ?
C3 C2 C1 109.1(3) . . ?
C3 C2 Fe1 69.3(2) . . ?
C1 C2 Fe1 72.10(17) . . ?
C3 C2 H2 125.5 . . ?
C1 C2 H2 125.5 . . ?
Fe1 C2 H2 124.7 . . ?
C4 C3 C2 108.5(3) . . ?
C4 C3 Fe1 70.2(2) . . ?
C2 C3 Fe1 70.5(2) . . ?
C4 C3 H3 125.7 . . ?
C2 C3 H3 125.7 . . ?
Fe1 C3 H3 125.2 . . ?
C3 C4 C5 108.2(3) . . ?
C3 C4 Fe1 69.7(2) . . ?
C5 C4 Fe1 71.00(19) . . ?
C3 C4 H4 125.9 . . ?
C5 C4 H4 125.9 . . ?
Fe1 C4 H4 125.0 . . ?
C4 C5 C1 109.3(3) . . ?
C4 C5 Fe1 69.1(2) . . ?
C1 C5 Fe1 71.51(16) . . ?
C4 C5 H5 125.4 . . ?
C1 C5 H5 125.4 . . ?
Fe1 C5 H5 125.6 . . ?
C7 C6 C10 107.5(3) . . ?
C7 C6 P1 128.6(3) . . ?
C10 C6 P1 123.8(3) . . ?
C7 C6 Fe1 69.34(19) . . ?
C10 C6 Fe1 70.45(19) . . ?
P1 C6 Fe1 122.90(17) . . ?
C6 C7 C8 107.6(4) . . ?
C6 C7 Fe1 69.71(19) . . ?
C8 C7 Fe1 69.9(2) . . ?
C6 C7 H7 126.2 . . ?
C8 C7 H7 126.2 . . ?
Fe1 C7 H7 125.8 . . ?
C9 C8 C7 108.1(4) . . ?
C9 C8 Fe1 70.7(2) . . ?
C7 C8 Fe1 69.2(2) . . ?
C9 C8 H8 126.0 . . ?
C7 C8 H8 126.0 . . ?
Fe1 C8 H8 125.7 . . ?
C8 C9 C10 109.6(4) . . ?
C8 C9 Fe1 69.7(2) . . ?
C10 C9 Fe1 70.2(2) . . ?
C8 C9 H9 125.2 . . ?
C10 C9 H9 125.2 . . ?
Fe1 C9 H9 126.5 . . ?
C9 C10 C6 107.3(4) . . ?
C9 C10 Fe1 69.8(2) . . ?
C6 C10 Fe1 68.7(2) . . ?
C9 C10 H10 126.4 . . ?
C6 C10 H10 126.4 . . ?
Fe1 C10 H10 126.7 . . ?
C16 C11 C12 119.7(3) . . ?
C16 C11 P1 122.1(3) . . ?
C12 C11 P1 117.9(3) . . ?
C13 C12 C11 120.2(4) . . ?
C13 C12 H12 119.9 . . ?
C11 C12 H12 119.9 . . ?
C14 C13 C12 119.3(4) . . ?
C14 C13 H13 120.4 . . ?
C12 C13 H13 120.4 . . ?
C13 C14 C15 121.4(4) . . ?
C13 C14 H14 119.3 . . ?
C15 C14 H14 119.3 . . ?
C14 C15 C16 119.4(5) . . ?
C14 C15 H15 120.3 . . ?
C16 C15 H15 120.3 . . ?
C11 C16 C15 120.1(4) . . ?
C11 C16 H16 120.0 . . ?
C15 C16 H16 120.0 . . ?
C18A C17A C22A 120.0 . . ?
C18A C17A P1 122.2(4) . . ?
C22A C17A P1 117.7(4) . . ?
C19A C18A C17A 120.0 . . ?
C19A C18A H18A 120.0 . . ?
C17A C18A H18A 120.0 . . ?
C18A C19A C20A 120.0 . . ?
C18A C19A H19A 120.0 . . ?
C20A C19A H19A 120.0 . . ?
C19A C20A C21A 120.0 . . ?
C19A C20A H20A 120.0 . . ?
C21A C20A H20A 120.0 . . ?
C22A C21A C20A 120.0 . . ?
C22A C21A H21A 120.0 . . ?
C20A C21A H21A 120.0 . . ?
C21A C22A C17A 120.0 . . ?
C21A C22A H22A 120.0 . . ?
C17A C22A H22A 120.0 . . ?
C18B C17B C22B 120.0 . . ?
C18B C17B P1 117.4(4) . . ?
C22B C17B P1 122.6(4) . . ?
C19B C18B C17B 120.0 . . ?
C19B C18B H18B 120.0 . . ?
C17B C18B H18B 120.0 . . ?
C20B C19B C18B 120.0 . . ?
C20B C19B H19B 120.0 . . ?
C18B C19B H19B 120.0 . . ?
C19B C20B C21B 120.0 . . ?
C19B C20B H20B 120.0 . . ?
C21B C20B H20B 120.0 . . ?
C20B C21B C22B 120.0 . . ?
C20B C21B H21B 120.0 . . ?
C22B C21B H21B 120.0 . . ?
C21B C22B C17B 120.0 . . ?
C21B C22B H22B 120.0 . . ?
C17B C22B H22B 120.0 . . ?
C31 N1 Cu1 177.7(3) . . ?
N1 C31 C32 179.3(6) . . ?
C31 C32 H32A 109.5 . . ?
C31 C32 H32B 109.5 . . ?
H32A C32 H32B 109.5 . . ?
C31 C32 H32C 109.5 . . ?
H32A C32 H32C 109.5 . . ?
H32B C32 H32C 109.5 . . ?
F2 B1 F3 126.3(9) . . ?
F2 B1 F4 123.1(8) . . ?
F3 B1 F4 109.3(6) . . ?
F2 B1 F1 91.4(7) . . ?
F3 B1 F1 87.2(7) . . ?
F4 B1 F1 103.5(9) . . ?
F2 B1 F5 72.7(9) . . ?
F3 B1 F5 82.3(11) . . ?
F4 B1 F5 106.9(8) . . ?
F1 B1 F5 149.6(9) . . ?
B1 F2 F5 61.9(8) . . ?
B1 F5 F2 45.4(6) . . ?

loop_
_geom_bond_atom_site_label_1
_geom_bond_atom_site_label_2
_geom_bond_distance
_geom_bond_site_symmetry_2
_geom_bond_publ_flag
Au1 C1 2.104(3) . ?
Au1 P1 2.2940(8) 5_666 ?
Au1 Cu1 2.5895(4) . ?
Au1 Cu1 2.9955(4) 5_666 ?
Cu1 N1 1.888(3) . ?
Cu1 C1 2.010(3) . ?
Cu1 Fe1 2.5820(6) . ?
Fe1 C3 2.041(4) . ?
Fe1 C7 2.043(3) . ?
Fe1 C6 2.048(3) . ?
Fe1 C4 2.048(4) . ?
Fe1 C8 2.051(4) . ?
Fe1 C2 2.057(3) . ?
Fe1 C9 2.065(4) . ?
Fe1 C10 2.071(4) . ?
Fe1 C5 2.073(3) . ?
Fe1 C1 2.119(3) . ?
P1 C17B 1.688(6) . ?
P1 C6 1.792(3) . ?
P1 C11 1.814(3) . ?
P1 C17A 1.901(7) . ?
C1 C2 1.444(4) . ?
C1 C5 1.447(4) . ?
C2 C3 1.410(5) . ?
C2 H2 0.9400 . ?
C3 C4 1.403(6) . ?
C3 H3 0.9400 . ?
C4 C5 1.407(5) . ?
C4 H4 0.9400 . ?
C5 H5 0.9400 . ?
C6 C7 1.431(5) . ?
C6 C10 1.437(5) . ?
C7 C8 1.431(6) . ?
C7 H7 0.9400 . ?
C8 C9 1.394(6) . ?
C8 H8 0.9400 . ?
C9 C10 1.414(6) . ?
C9 H9 0.9400 . ?
C10 H10 0.9400 . ?
C11 C16 1.373(6) . ?
C11 C12 1.400(5) . ?
C12 C13 1.391(6) . ?
C12 H12 0.9400 . ?
C13 C14 1.362(7) . ?
C13 H13 0.9400 . ?
C14 C15 1.387(7) . ?
C14 H14 0.9400 . ?
C15 C16 1.393(5) . ?
C15 H15 0.9400 . ?
C16 H16 0.9400 . ?
C17A C18A 1.3900 . ?
C17A C22A 1.3900 . ?
C18A C19A 1.3900 . ?
C18A H18A 0.9400 . ?
C19A C20A 1.3900 . ?
C19A H19A 0.9400 . ?
C20A C21A 1.3900 . ?
C20A H20A 0.9400 . ?
C21A C22A 1.3900 . ?
C21A H21A 0.9400 . ?
C22A H22A 0.9400 . ?
C17B C18B 1.3900 . ?
C17B C22B 1.3900 . ?
C18B C19B 1.3900 . ?
C18B H18B 0.9400 . ?
C19B C20B 1.3900 . ?
C19B H19B 0.9400 . ?
C20B C21B 1.3900 . ?
C20B H20B 0.9400 . ?
C21B C22B 1.3900 . ?
C21B H21B 0.9400 . ?
C22B H22B 0.9400 . ?
N1 C31 1.123(5) . ?
C31 C32 1.458(6) . ?
C32 H32A 0.9700 . ?
C32 H32B 0.9700 . ?
C32 H32C 0.9700 . ?
B1 F2 1.222(8) . ?
B1 F3 1.287(9) . ?
B1 F4 1.309(8) . ?
B1 F1 1.491(12) . ?
B1 F5 1.513(18) . ?
F2 F5 1.638(19) . ?
